data_4342351
loop_
_publ_author_name
'Bhattacharya, Saurav'
'Bhattacharyya, Aninda J.'
'Natarajan, Srinivasan'

_publ_section_title
;
 High proton mobility, solvent induced single crystal to single crystal
 structural transformation, and related studies on a family of compounds
 formed from mn3 oxo-clusters.
;
_journal_issue 4
_journal_name_full 'Inorganic chemistry'
_journal_page_first 1254
_journal_page_last 1271
_journal_paper_doi 10.1021/ic5018517
_journal_volume 54
_journal_year 2015
_chemical_formula_sum 'C60 H38 Co Mn2 N3 O22 S3'
_chemical_formula_weight 1417.92
_chemical_name_common 'Manganese sulfonyldibenzoates'
_chemical_name_systematic
;
 ?
;
_space_group_IT_number 14
_symmetry_cell_setting monoclinic
_symmetry_space_group_name_Hall '-P 2yn'
_symmetry_space_group_name_H-M 'P 1 21/n 1'
_atom_sites_solution_hydrogens geom
_atom_sites_solution_primary direct
_atom_sites_solution_secondary difmap
_audit_creation_method SHELXL-97
_cell_angle_alpha 90.00
_cell_angle_beta 99.178(2)
_cell_angle_gamma 90.00
_cell_formula_units_Z 4
_cell_length_a 16.7094(3)
_cell_length_b 20.2857(4)
_cell_length_c 17.1936(3)
_cell_measurement_temperature 120(2)
_cell_volume 5753.36(19)
_computing_cell_refinement 'CrysAlisPro CCD (Oxford Diffraction, 2009)'
_computing_data_collection 'CrysAlisPro CCD (Oxford Diffraction, 2009)'
_computing_data_reduction 'CrysAlisPro RED (Oxford Diffraction, 2009)'
_computing_molecular_graphics 'Ortep-3 (Farrugia, 1997) and CAMERON (Watkin et al., 1993)'
_computing_publication_material 'WinGX (Farrugia, 1999)'
_computing_structure_refinement 'SHELXL-97 (Sheldrick, 1997)'
_computing_structure_solution 'SHELXL-97 (Sheldrick, 1997)'
_diffrn_ambient_temperature 120(2)
_diffrn_measured_fraction_theta_full 0.999
_diffrn_measured_fraction_theta_max 0.999
_diffrn_measurement_device_type 'Oxford Xcalibur,Eos(Nova) CCD detector'
_diffrn_measurement_method 'f\w scans'
_diffrn_radiation_monochromator graphite
_diffrn_radiation_source 'fine-focus sealed tube'
_diffrn_radiation_type MoK\a
_diffrn_radiation_wavelength 0.71073
_diffrn_reflns_av_R_equivalents 0.0373
_diffrn_reflns_av_sigmaI/netI 0.0415
_diffrn_reflns_limit_h_max 20
_diffrn_reflns_limit_h_min -20
_diffrn_reflns_limit_k_max 23
_diffrn_reflns_limit_k_min -25
_diffrn_reflns_limit_l_max 21
_diffrn_reflns_limit_l_min -21
_diffrn_reflns_number 36777
_diffrn_reflns_theta_full 26.00
_diffrn_reflns_theta_max 26.00
_diffrn_reflns_theta_min 2.55
_exptl_absorpt_coefficient_mu 0.913
_exptl_absorpt_correction_T_max 0.913
_exptl_absorpt_correction_T_min 0.858
_exptl_absorpt_correction_type multi-scan
_exptl_absorpt_process_details 'CrysAlis RED (Oxford Diffraction,2009)'
_exptl_crystal_colour Pale_Blue
_exptl_crystal_density_diffrn 1.637
_exptl_crystal_density_method 'not measured'
_exptl_crystal_description Block
_exptl_crystal_F_000 2880
_exptl_crystal_size_max 0.17
_exptl_crystal_size_mid 0.14
_exptl_crystal_size_min 0.10
_refine_diff_density_max 3.522
_refine_diff_density_min -1.109
_refine_diff_density_rms 0.143
_refine_ls_extinction_method none
_refine_ls_goodness_of_fit_ref 1.038
_refine_ls_hydrogen_treatment mixed
_refine_ls_matrix_type full
_refine_ls_number_parameters 745
_refine_ls_number_reflns 11289
_refine_ls_number_restraints 9
_refine_ls_restrained_S_all 1.041
_refine_ls_R_factor_all 0.0925
_refine_ls_R_factor_gt 0.0792
_refine_ls_shift/su_max 0.001
_refine_ls_shift/su_mean 0.000
_refine_ls_structure_factor_coef Fsqd
_refine_ls_weighting_details 'calc w=1/[\s^2^(Fo^2^)+(0.1313P)^2^+25.8260P] where P=(Fo^2^+2Fc^2^)/3'
_refine_ls_weighting_scheme calc
_refine_ls_wR_factor_gt 0.2241
_refine_ls_wR_factor_ref 0.2346
_reflns_number_gt 9232
_reflns_number_total 11289
_reflns_threshold_expression >2sigma(I)
_cod_data_source_file ic5018517_si_002.cif
_cod_data_source_block Compound_III
_cod_depositor_comments
;
The following automatic conversions were performed:

'_symmetry_cell_setting' value 'Monoclinic' changed to 'monoclinic'
according to
/usr/data/users/saulius/crontab/automatic-downloads/rss-feeds/ACS/lib/dictionaries/cif_core.dic
dictionary named 'cif_core.dic' version 2.4.2 from 2011-04-26.

Automatic conversion script
Id: cif_fix_values 3008 2015-01-20 13:52:24Z robertas 

 Adding full bibliography for 4342345--4342351.cif.
;
_cod_original_cell_volume 5753.36(18)
_cod_original_sg_symbol_H-M P2(1)/n
_cod_database_code 4342351

loop_
_symmetry_equiv_pos_as_xyz
'x, y, z'
'-x+1/2, y+1/2, -z+1/2'
'-x, -y, -z'
'x-1/2, -y-1/2, z-1/2'

loop_
_atom_site_label
_atom_site_type_symbol
_atom_site_fract_x
_atom_site_fract_y
_atom_site_fract_z
_atom_site_U_iso_or_equiv
_atom_site_adp_type
_atom_site_occupancy
_atom_site_symmetry_multiplicity
_atom_site_calc_flag
_atom_site_refinement_flags
Co1 Co 0.58645(4) 0.85163(4) 1.44140(4) 0.0283(2) Uani 1 1 d .
Mn1 Mn 0.46300(4) 0.83233(4) 1.24579(4) 0.0226(2) Uani 1 1 d .
Mn2 Mn 0.35591(5) 0.87452(4) 1.05371(5) 0.0272(2) Uani 1 1 d .
S1 S 0.54878(9) 0.42926(7) 1.33489(10) 0.0385(4) Uani 1 1 d .
S2 S 0.60562(7) 0.51411(6) 0.95883(8) 0.0253(3) Uani 1 1 d .
S3 S -0.05233(7) 0.72467(6) 1.23391(8) 0.0265(3) Uani 1 1 d .
N1 N 0.7498(5) 0.8766(3) 1.6486(4) 0.068(2) Uani 1 1 d .
N2 N 0.2547(4) 0.8495(3) 0.8139(4) 0.0501(14) Uiso 1 1 d .
N3 N 0.8041(7) 0.7961(7) 0.9556(8) 0.138(4) Uiso 1 1 d D
O1 O 0.8461(2) 0.3887(2) 1.1313(2) 0.0344(9) Uani 1 1 d .
O2 O 0.6568(3) 0.8707(2) 1.5426(3) 0.0487(12) Uani 1 1 d .
O3 O 0.9882(3) 0.6057(2) 0.9710(3) 0.0480(11) Uani 1 1 d .
O4 O 0.5872(2) 0.7512(2) 1.4409(2) 0.0357(9) Uani 1 1 d .
O5 O 0.4804(2) 0.7631(2) 1.1576(2) 0.0363(9) Uani 1 1 d .
O6 O 0.4998(3) 0.7578(2) 1.3319(2) 0.0452(11) Uani 1 1 d .
O7 O 0.9126(2) 0.3623(2) 1.2486(2) 0.0392(10) Uani 1 1 d .
O8 O 0.0699(2) 0.41550(19) 1.3307(2) 0.0332(9) Uani 1 1 d .
O9 O 0.3364(2) 0.80623(19) 1.2378(2) 0.0298(8) Uani 1 1 d .
O10 O 0.9499(3) 0.6035(2) 0.8441(3) 0.0465(12) Uani 1 1 d .
O11 O 0.3031(3) 0.8687(3) 0.9394(3) 0.0645(16) Uani 1 1 d .
O12 O 0.2855(2) 0.8151(2) 1.1113(2) 0.0336(9) Uani 1 1 d .
O13 O 0.4395(2) 0.8014(2) 1.0371(2) 0.0352(9) Uani 1 1 d .
O14 O 0.0577(3) 0.4556(2) 1.4447(3) 0.0538(13) Uani 1 1 d .
O15 O 0.2692(3) 0.9563(2) 1.0652(3) 0.0542(13) Uani 1 1 d .
O16 O 0.5577(3) 0.3981(2) 1.4095(3) 0.0515(13) Uani 1 1 d .
O17 O 0.4807(3) 0.4138(2) 1.2759(3) 0.0493(12) Uani 1 1 d .
O18 O 0.6134(2) 0.46554(19) 1.0191(2) 0.0338(9) Uani 1 1 d .
O19 O 0.5573(2) 0.4998(2) 0.8850(2) 0.0342(9) Uani 1 1 d .
O20 O -0.1041(2) 0.7206(2) 1.1601(2) 0.0374(9) Uani 1 1 d .
O21 O -0.0738(2) 0.76638(18) 1.2935(2) 0.0313(8) Uani 1 1 d .
O22 O 0.6777(8) 0.8238(7) 0.9765(9) 0.209(6) Uiso 1 1 d D
C1 C 0.5445(3) 0.7255(3) 1.3819(3) 0.0251(10) Uani 1 1 d .
C2 C 0.5482(3) 0.6517(3) 1.3720(3) 0.0255(10) Uani 1 1 d .
C3 C 0.5887(4) 0.6107(3) 1.4295(4) 0.0429(15) Uani 1 1 d .
H3 H 0.6161 0.6288 1.4759 0.051 Uiso 1 1 calc R
C4 C 0.5891(5) 0.5431(3) 1.4190(4) 0.0456(16) Uani 1 1 d .
H4 H 0.6159 0.5159 1.4583 0.055 Uiso 1 1 calc R
C5 C 0.5495(3) 0.5164(3) 1.3497(3) 0.0320(12) Uani 1 1 d .
C6 C 0.5122(3) 0.5563(3) 1.2900(3) 0.0309(12) Uani 1 1 d .
H6 H 0.4877 0.5381 1.2425 0.037 Uiso 1 1 calc R
C7 C 0.5118(3) 0.6243(3) 1.3017(3) 0.0283(11) Uani 1 1 d .
H7 H 0.4865 0.6515 1.2616 0.034 Uiso 1 1 calc R
C8 C 0.6372(3) 0.4150(3) 1.2963(3) 0.0334(12) Uani 1 1 d .
C9 C 0.7057(4) 0.3918(3) 1.3439(4) 0.0426(15) Uani 1 1 d .
H9 H 0.7044 0.3830 1.3968 0.051 Uiso 1 1 calc R
C10 C 0.7754(4) 0.3818(3) 1.3135(3) 0.0405(14) Uani 1 1 d .
H10 H 0.8220 0.3668 1.3456 0.049 Uiso 1 1 calc R
C11 C 0.7759(3) 0.3941(3) 1.2361(3) 0.0287(11) Uani 1 1 d .
C12 C 0.7057(3) 0.4154(3) 1.1884(3) 0.0282(11) Uani 1 1 d .
H12 H 0.7060 0.4219 1.1349 0.034 Uiso 1 1 calc R
C13 C 0.6371(3) 0.4267(3) 1.2184(3) 0.0302(11) Uani 1 1 d .
H13 H 0.5908 0.4421 1.1865 0.036 Uiso 1 1 calc R
C14 C 0.8517(3) 0.3807(3) 1.2040(3) 0.0270(11) Uani 1 1 d .
C15 C 0.4747(3) 0.7599(3) 1.0854(3) 0.0295(11) Uani 1 1 d .
C16 C 0.5095(3) 0.7003(3) 1.0526(3) 0.0248(10) Uani 1 1 d .
C17 C 0.5515(3) 0.6534(3) 1.1027(3) 0.0286(11) Uani 1 1 d .
H17 H 0.5590 0.6604 1.1568 0.034 Uiso 1 1 calc R
C18 C 0.5818(3) 0.5972(3) 1.0739(3) 0.0298(11) Uani 1 1 d .
H18 H 0.6096 0.5662 1.1079 0.036 Uiso 1 1 calc R
C19 C 0.5705(3) 0.5878(3) 0.9946(3) 0.0224(10) Uani 1 1 d .
C20 C 0.5296(3) 0.6342(3) 0.9436(3) 0.0244(10) Uani 1 1 d .
H20 H 0.5229 0.6275 0.8895 0.029 Uiso 1 1 calc R
C21 C 0.4987(3) 0.6906(3) 0.9736(3) 0.0267(11) Uani 1 1 d .
H21 H 0.4706 0.7215 0.9397 0.032 Uiso 1 1 calc R
C22 C 0.7041(3) 0.5344(2) 0.9436(3) 0.0215(10) Uani 1 1 d .
C23 C 0.7683(3) 0.5246(3) 1.0030(3) 0.0299(11) Uani 1 1 d .
H23 H 0.7605 0.5050 1.0501 0.036 Uiso 1 1 calc R
C24 C 0.8443(3) 0.5444(3) 0.9916(3) 0.0308(12) Uani 1 1 d .
H24 H 0.8884 0.5388 1.0316 0.037 Uiso 1 1 calc R
C25 C 0.8552(3) 0.5720(2) 0.9223(3) 0.0250(10) Uani 1 1 d .
C26 C 0.7894(3) 0.5801(3) 0.8627(3) 0.0301(11) Uani 1 1 d .
H26 H 0.7973 0.5983 0.8148 0.036 Uiso 1 1 calc R
C27 C 0.7130(3) 0.5617(3) 0.8734(3) 0.0289(11) Uani 1 1 d .
H27 H 0.6687 0.5677 0.8338 0.035 Uiso 1 1 calc R
C28 C 0.9365(3) 0.5949(3) 0.9109(4) 0.0348(13) Uani 1 1 d .
C29 C 0.2799(3) 0.8028(2) 1.1801(3) 0.0256(11) Uani 1 1 d .
C30 C 0.1977(3) 0.7826(2) 1.1942(3) 0.0223(10) Uani 1 1 d .
C31 C 0.1355(3) 0.7735(3) 1.1321(3) 0.0253(10) Uani 1 1 d .
H31 H 0.1457 0.7799 1.0810 0.030 Uiso 1 1 calc R
C32 C 0.0595(3) 0.7555(3) 1.1434(3) 0.0258(10) Uani 1 1 d .
H32 H 0.0185 0.7487 1.1007 0.031 Uiso 1 1 calc R
C33 C 0.0452(3) 0.7477(2) 1.2187(3) 0.0236(10) Uani 1 1 d .
C34 C 0.1060(3) 0.7571(3) 1.2815(3) 0.0259(11) Uani 1 1 d .
H34 H 0.0951 0.7521 1.3325 0.031 Uiso 1 1 calc R
C35 C 0.1828(3) 0.7738(3) 1.2699(3) 0.0281(11) Uani 1 1 d .
H35 H 0.2242 0.7791 1.3126 0.034 Uiso 1 1 calc R
C36 C -0.0370(3) 0.6440(3) 1.2723(3) 0.0259(11) Uani 1 1 d .
C37 C -0.0310(4) 0.6345(3) 1.3510(4) 0.0345(13) Uani 1 1 d .
H37 H -0.0405 0.6690 1.3840 0.041 Uiso 1 1 calc R
C38 C -0.0106(4) 0.5727(3) 1.3812(4) 0.0372(13) Uani 1 1 d .
H38 H -0.0090 0.5655 1.4349 0.045 Uiso 1 1 calc R
C39 C 0.0074(3) 0.5210(3) 1.3345(3) 0.0332(12) Uani 1 1 d .
C40 C -0.0018(3) 0.5302(3) 1.2556(3) 0.0343(12) Uani 1 1 d .
H40 H 0.0072 0.4954 1.2228 0.041 Uiso 1 1 calc R
C41 C -0.0247(3) 0.5918(3) 1.2234(3) 0.0319(12) Uani 1 1 d .
H41 H -0.0318 0.5979 1.1692 0.038 Uiso 1 1 calc R
C42 C 0.0442(4) 0.4597(3) 1.3721(4) 0.0363(13) Uani 1 1 d .
C43 C 0.2515(8) 0.9730(5) 1.1408(6) 0.090(3) Uani 1 1 d .
H43A H 0.2713 1.0170 1.1548 0.108 Uiso 1 1 calc R
H43B H 0.2788 0.9425 1.1797 0.108 Uiso 1 1 calc R
C44 C 0.1661(7) 0.9703(5) 1.1410(7) 0.090(3) Uani 1 1 d .
H44A H 0.1550 0.9817 1.1924 0.135 Uiso 1 1 calc R
H44B H 0.1468 0.9265 1.1278 0.135 Uiso 1 1 calc R
H44C H 0.1392 1.0009 1.1029 0.135 Uiso 1 1 calc R
C45 C 0.7863(6) 0.8360(6) 1.5337(8) 0.106(5) Uani 1 1 d .
H45A H 0.8375 0.8329 1.5679 0.159 Uiso 1 1 calc R
H45B H 0.7916 0.8643 1.4901 0.159 Uiso 1 1 calc R
H45C H 0.7695 0.7929 1.5145 0.159 Uiso 1 1 calc R
C46 C 0.7225(5) 0.8647(4) 1.5797(6) 0.067(3) Uani 1 1 d .
C47 C 0.8230(8) 0.8716(6) 1.6977(9) 0.163(9) Uani 1 1 d .
H47A H 0.8173 0.8871 1.7493 0.244 Uiso 1 1 calc R
H47B H 0.8627 0.8979 1.6772 0.244 Uiso 1 1 calc R
H47C H 0.8402 0.8264 1.7008 0.244 Uiso 1 1 calc R
C48 C 0.6847(8) 0.9030(5) 1.6922(5) 0.086(3) Uani 1 1 d .
H48A H 0.7078 0.9119 1.7459 0.129 Uiso 1 1 calc R
H48B H 0.6423 0.8709 1.6907 0.129 Uiso 1 1 calc R
H48C H 0.6628 0.9429 1.6675 0.129 Uiso 1 1 calc R
C49A C 0.2802(10) 0.8307(9) 0.8842(10) 0.129(5) Uiso 1 1 d .
C49B C 0.2830(7) 0.8826(6) 0.8771(7) 0.089(3) Uiso 1 1 d .
C50A C 0.2798(8) 0.7590(7) 0.9036(8) 0.106(4) Uiso 1 1 d .
C50B C 0.2963(10) 0.9595(9) 0.8687(10) 0.139(5) Uiso 1 1 d .
C51A C 0.2245(9) 0.8015(8) 0.7490(9) 0.119(4) Uiso 1 1 d .
C51B C 0.2394(12) 0.7775(10) 0.8185(12) 0.153(6) Uiso 1 1 d .
C52A C 0.2546(10) 0.9263(9) 0.7939(10) 0.137(5) Uiso 1 1 d .
C52B C 0.2311(14) 0.8789(11) 0.7341(13) 0.178(8) Uiso 1 1 d .
C53 C 0.7395(6) 0.7862(5) 0.9796(6) 0.088(3) Uiso 1 1 d D
C54 C 0.7341(8) 0.7196(6) 1.0179(8) 0.112(4) Uiso 1 1 d D
C55 C 0.8748(9) 0.7515(8) 0.9697(10) 0.151(6) Uiso 1 1 d D
C56 C 0.8112(11) 0.8613(8) 0.9186(13) 0.189(8) Uiso 1 1 d D

loop_
_atom_site_aniso_label
_atom_site_aniso_U_11
_atom_site_aniso_U_22
_atom_site_aniso_U_33
_atom_site_aniso_U_23
_atom_site_aniso_U_13
_atom_site_aniso_U_12
Co1 0.0253(4) 0.0298(4) 0.0304(4) 0.0038(3) 0.0061(3) 0.0027(3)
Mn1 0.0218(4) 0.0234(4) 0.0230(4) 0.0008(3) 0.0047(3) -0.0009(3)
Mn2 0.0327(4) 0.0253(4) 0.0258(4) 0.0018(3) 0.0114(3) -0.0005(3)
S1 0.0369(8) 0.0222(7) 0.0624(10) -0.0015(6) 0.0264(7) -0.0022(6)
S2 0.0196(6) 0.0226(6) 0.0333(6) -0.0032(5) 0.0026(5) -0.0052(5)
S3 0.0224(6) 0.0232(6) 0.0340(7) -0.0011(5) 0.0046(5) -0.0010(5)
N1 0.077(5) 0.048(4) 0.062(4) 0.020(3) -0.039(4) -0.026(3)
O1 0.0280(19) 0.042(2) 0.034(2) -0.0021(17) 0.0082(16) 0.0050(17)
O2 0.065(3) 0.037(2) 0.038(2) 0.0096(19) -0.013(2) -0.011(2)
O3 0.027(2) 0.050(3) 0.069(3) -0.012(2) 0.015(2) -0.014(2)
O4 0.042(2) 0.028(2) 0.036(2) -0.0055(17) 0.0008(17) 0.0020(17)
O5 0.039(2) 0.041(2) 0.030(2) -0.0052(17) 0.0061(17) 0.0045(18)
O6 0.065(3) 0.036(2) 0.033(2) 0.0072(18) 0.001(2) 0.013(2)
O7 0.025(2) 0.058(3) 0.036(2) 0.008(2) 0.0083(16) 0.0080(19)
O8 0.037(2) 0.024(2) 0.038(2) -0.0077(16) 0.0055(17) 0.0040(16)
O9 0.0259(18) 0.033(2) 0.0320(19) 0.0014(16) 0.0088(15) -0.0049(15)
O10 0.052(3) 0.036(2) 0.062(3) 0.015(2) 0.042(2) 0.010(2)
O11 0.051(3) 0.113(5) 0.027(2) -0.019(3) 0.000(2) 0.020(3)
O12 0.036(2) 0.039(2) 0.0285(19) 0.0022(17) 0.0150(16) -0.0053(17)
O13 0.036(2) 0.036(2) 0.037(2) 0.0035(18) 0.0155(17) 0.0072(17)
O14 0.087(4) 0.039(3) 0.041(3) 0.004(2) 0.026(2) 0.023(2)
O15 0.080(4) 0.050(3) 0.038(2) 0.006(2) 0.024(2) 0.019(3)
O16 0.062(3) 0.030(2) 0.074(3) 0.011(2) 0.044(3) 0.006(2)
O17 0.032(2) 0.032(2) 0.088(3) -0.016(2) 0.024(2) -0.0088(18)
O18 0.0285(19) 0.027(2) 0.047(2) 0.0043(17) 0.0095(17) -0.0054(16)
O19 0.0276(19) 0.034(2) 0.039(2) -0.0117(17) -0.0032(16) -0.0060(16)
O20 0.0266(19) 0.040(2) 0.043(2) -0.0012(19) -0.0033(16) -0.0028(17)
O21 0.0294(19) 0.0238(19) 0.043(2) -0.0019(16) 0.0124(16) 0.0006(15)
C1 0.027(2) 0.027(3) 0.024(2) 0.003(2) 0.010(2) -0.001(2)
C2 0.023(2) 0.025(3) 0.029(3) -0.001(2) 0.004(2) 0.002(2)
C3 0.061(4) 0.034(3) 0.030(3) -0.003(2) -0.005(3) 0.011(3)
C4 0.069(4) 0.030(3) 0.035(3) 0.003(3) 0.001(3) 0.010(3)
C5 0.032(3) 0.025(3) 0.043(3) -0.001(2) 0.017(2) -0.005(2)
C6 0.028(3) 0.033(3) 0.032(3) -0.007(2) 0.006(2) -0.003(2)
C7 0.024(2) 0.028(3) 0.032(3) 0.001(2) 0.003(2) 0.001(2)
C8 0.035(3) 0.024(3) 0.045(3) -0.006(2) 0.019(2) -0.001(2)
C9 0.043(3) 0.054(4) 0.033(3) 0.005(3) 0.015(3) 0.013(3)
C10 0.035(3) 0.055(4) 0.031(3) 0.003(3) 0.005(2) 0.015(3)
C11 0.027(3) 0.029(3) 0.031(3) -0.002(2) 0.007(2) 0.004(2)
C12 0.028(3) 0.028(3) 0.029(3) -0.002(2) 0.006(2) -0.002(2)
C13 0.027(3) 0.025(3) 0.037(3) -0.006(2) 0.001(2) 0.001(2)
C14 0.028(3) 0.025(3) 0.030(3) 0.000(2) 0.011(2) 0.002(2)
C15 0.024(3) 0.032(3) 0.034(3) -0.001(2) 0.010(2) -0.004(2)
C16 0.019(2) 0.029(3) 0.027(2) -0.003(2) 0.0050(19) -0.004(2)
C17 0.024(2) 0.039(3) 0.022(2) -0.004(2) 0.0012(19) 0.001(2)
C18 0.020(2) 0.037(3) 0.030(3) 0.004(2) -0.003(2) -0.001(2)
C19 0.013(2) 0.026(3) 0.028(2) 0.001(2) 0.0009(18) -0.0051(18)
C20 0.027(2) 0.025(3) 0.022(2) -0.003(2) 0.0037(19) -0.007(2)
C21 0.024(2) 0.029(3) 0.027(3) 0.005(2) 0.002(2) -0.003(2)
C22 0.019(2) 0.020(2) 0.025(2) -0.0047(19) 0.0024(18) -0.0028(18)
C23 0.029(3) 0.032(3) 0.030(3) 0.002(2) 0.006(2) -0.007(2)
C24 0.020(2) 0.040(3) 0.031(3) 0.001(2) 0.000(2) -0.005(2)
C25 0.027(3) 0.021(2) 0.028(3) -0.005(2) 0.009(2) -0.003(2)
C26 0.034(3) 0.027(3) 0.031(3) 0.003(2) 0.010(2) 0.000(2)
C27 0.029(3) 0.030(3) 0.027(2) 0.002(2) 0.001(2) -0.001(2)
C28 0.031(3) 0.019(3) 0.059(4) -0.002(2) 0.020(3) 0.001(2)
C29 0.027(3) 0.019(2) 0.033(3) -0.001(2) 0.012(2) 0.000(2)
C30 0.024(2) 0.020(2) 0.023(2) 0.0002(19) 0.0068(19) -0.0012(19)
C31 0.031(3) 0.025(3) 0.021(2) 0.0027(19) 0.0056(19) 0.000(2)
C32 0.029(3) 0.024(3) 0.023(2) 0.000(2) 0.000(2) 0.003(2)
C33 0.026(2) 0.018(2) 0.027(2) -0.0031(19) 0.0035(19) 0.0011(19)
C34 0.030(3) 0.029(3) 0.020(2) -0.003(2) 0.009(2) -0.008(2)
C35 0.030(3) 0.028(3) 0.026(3) -0.003(2) 0.005(2) -0.007(2)
C36 0.018(2) 0.021(2) 0.040(3) -0.002(2) 0.008(2) -0.0029(19)
C37 0.039(3) 0.026(3) 0.044(3) -0.003(2) 0.023(3) 0.001(2)
C38 0.051(4) 0.025(3) 0.042(3) 0.002(2) 0.024(3) 0.003(3)
C39 0.033(3) 0.026(3) 0.043(3) 0.001(2) 0.013(2) 0.002(2)
C40 0.035(3) 0.027(3) 0.042(3) -0.009(2) 0.008(2) 0.001(2)
C41 0.034(3) 0.025(3) 0.036(3) -0.005(2) 0.001(2) -0.003(2)
C42 0.043(3) 0.028(3) 0.041(3) -0.002(2) 0.015(3) 0.006(2)
C43 0.118(9) 0.068(6) 0.083(7) 0.001(5) 0.014(6) 0.020(6)
C44 0.079(7) 0.077(7) 0.122(9) -0.003(6) 0.036(6) -0.002(5)
C45 0.070(6) 0.102(8) 0.160(11) 0.078(8) 0.060(7) 0.040(6)
C46 0.053(4) 0.042(4) 0.098(7) 0.039(4) -0.011(4) -0.019(3)
C47 0.135(11) 0.086(8) 0.214(15) 0.083(9) -0.137(11) -0.069(8)
C48 0.137(10) 0.054(5) 0.060(5) -0.004(4) -0.005(6) -0.017(6)

loop_
_atom_type_symbol
_atom_type_description
_atom_type_scat_dispersion_real
_atom_type_scat_dispersion_imag
_atom_type_scat_source
Co Co 0.3494 0.9721 'International Tables Vol C Tables 4.2.6.8 and 6.1.1.4'
Mn Mn 0.3368 0.7283 'International Tables Vol C Tables 4.2.6.8 and 6.1.1.4'
S S 0.1246 0.1234 'International Tables Vol C Tables 4.2.6.8 and 6.1.1.4'
N N 0.0061 0.0033 'International Tables Vol C Tables 4.2.6.8 and 6.1.1.4'
O O 0.0106 0.0060 'International Tables Vol C Tables 4.2.6.8 and 6.1.1.4'
C C 0.0033 0.0016 'International Tables Vol C Tables 4.2.6.8 and 6.1.1.4'
H H 0.0000 0.0000 'International Tables Vol C Tables 4.2.6.8 and 6.1.1.4'

loop_
_geom_angle_atom_site_label_1
_geom_angle_atom_site_label_2
_geom_angle_atom_site_label_3
_geom_angle
_geom_angle_site_symmetry_1
_geom_angle_site_symmetry_3
O1 Co1 O2 99.49(19) 2_657 .
O1 Co1 O3 125.24(19) 2_657 4_576
O2 Co1 O3 95.1(2) . 4_576
O1 Co1 O4 112.07(17) 2_657 .
O2 Co1 O4 101.35(17) . .
O3 Co1 O4 116.19(19) 4_576 .
O5 Mn1 O6 88.25(17) . .
O5 Mn1 O7 88.70(16) . 2_657
O6 Mn1 O7 90.02(19) . 2_657
O5 Mn1 O8 97.61(16) . 2_557
O6 Mn1 O8 173.56(17) . 2_557
O7 Mn1 O8 87.48(16) 2_657 2_557
O5 Mn1 O9 92.12(15) . .
O6 Mn1 O9 92.37(17) . .
O7 Mn1 O9 177.50(17) 2_657 .
O8 Mn1 O9 90.08(15) 2_557 .
O5 Mn1 O10 174.68(18) . 4_576
O6 Mn1 O10 86.46(18) . 4_576
O7 Mn1 O10 90.70(16) 2_657 4_576
O8 Mn1 O10 87.64(17) 2_557 4_576
O9 Mn1 O10 88.70(16) . 4_576
O11 Mn2 O12 103.9(2) . .
O11 Mn2 O13 91.34(19) . .
O12 Mn2 O13 95.51(16) . .
O11 Mn2 O14 103.9(2) . 2_557
O12 Mn2 O14 150.08(16) . 2_557
O13 Mn2 O14 94.66(19) . 2_557
O11 Mn2 O15 86.6(2) . .
O12 Mn2 O15 87.94(18) . .
O13 Mn2 O15 176.33(17) . .
O14 Mn2 O15 82.9(2) 2_557 .
O11 Mn2 O8 160.4(2) . 2_557
O12 Mn2 O8 93.82(15) . 2_557
O13 Mn2 O8 95.37(16) . 2_557
O14 Mn2 O8 57.21(15) 2_557 2_557
O15 Mn2 O8 85.63(17) . 2_557
O11 Mn2 C42 131.6(2) . 2_557
O12 Mn2 C42 121.95(17) . 2_557
O13 Mn2 C42 98.54(19) . 2_557
O14 Mn2 C42 28.38(17) 2_557 2_557
O15 Mn2 C42 80.6(2) . 2_557
O8 Mn2 C42 29.09(16) 2_557 2_557
O16 S1 O17 120.0(3) . .
O16 S1 C8 107.4(3) . .
O17 S1 C8 108.7(3) . .
O16 S1 C5 108.4(3) . .
O17 S1 C5 107.7(3) . .
C8 S1 C5 103.4(3) . .
O18 S2 O19 118.8(2) . .
O18 S2 C19 109.4(2) . .
O19 S2 C19 108.3(2) . .
O18 S2 C22 107.0(2) . .
O19 S2 C22 109.1(2) . .
C19 S2 C22 103.1(2) . .
O21 S3 O20 119.4(2) . .
O21 S3 C33 107.3(2) . .
O20 S3 C33 109.3(2) . .
O21 S3 C36 108.7(2) . .
O20 S3 C36 108.1(3) . .
C33 S3 C36 102.7(2) . .
C46 N1 C47 137.5(13) . .
C46 N1 C48 111.3(8) . .
C47 N1 C48 111.2(11) . .
C49A N2 C49B 48.7(9) . .
C49A N2 C51B 71.9(11) . .
C49B N2 C51B 120.4(10) . .
C49A N2 C52B 173.0(14) . .
C49B N2 C52B 124.8(12) . .
C51B N2 C52B 114.8(12) . .
C49A N2 C51A 122.0(11) . .
C49B N2 C51A 170.8(10) . .
C51B N2 C51A 50.5(8) . .
C52B N2 C51A 64.5(10) . .
C49A N2 C52A 119.1(12) . .
C49B N2 C52A 70.3(9) . .
C51B N2 C52A 167.5(11) . .
C52B N2 C52A 54.5(10) . .
C51A N2 C52A 118.9(10) . .
C53 N3 C55 124.5(13) . .
C53 N3 C56 115.1(12) . .
C55 N3 C56 120.0(11) . .
C14 O1 Co1 129.0(4) . 2_647
C46 O2 Co1 145.4(7) . .
C28 O3 Co1 110.7(4) . 4_675
C1 O4 Co1 114.6(3) . .
C15 O5 Mn1 139.3(4) . .
C1 O6 Mn1 159.1(4) . .
C14 O7 Mn1 144.1(4) . 2_647
C42 O8 Mn1 145.5(4) . 2_547
C42 O8 Mn2 87.4(3) . 2_547
Mn1 O8 Mn2 106.93(16) 2_547 2_547
C29 O9 Mn1 131.8(3) . .
C28 O10 Mn1 151.3(4) . 4_675
C49B O11 C49A 53.6(9) . .
C49B O11 Mn2 160.3(9) . .
C49A O11 Mn2 144.7(10) . .
C29 O12 Mn2 136.4(4) . .
C15 O13 Mn2 129.6(3) . .
C42 O14 Mn2 94.4(4) . 2_547
C43 O15 Mn2 119.4(5) . .
O6 C1 O4 123.0(5) . .
O6 C1 C2 118.7(5) . .
O4 C1 C2 118.4(5) . .
C7 C2 C3 118.7(5) . .
C7 C2 C1 118.5(5) . .
C3 C2 C1 122.7(5) . .
C4 C3 C2 121.0(6) . .
C5 C4 C3 119.4(6) . .
C6 C5 C4 120.8(5) . .
C6 C5 S1 118.9(4) . .
C4 C5 S1 120.2(5) . .
C5 C6 C7 119.1(5) . .
C2 C7 C6 120.9(5) . .
C13 C8 C9 121.0(5) . .
C13 C8 S1 118.7(5) . .
C9 C8 S1 120.3(5) . .
C10 C9 C8 120.1(6) . .
C11 C10 C9 119.2(6) . .
C10 C11 C12 120.0(5) . .
C10 C11 C14 118.1(5) . .
C12 C11 C14 121.8(5) . .
C13 C12 C11 121.0(5) . .
C12 C13 C8 118.7(5) . .
O7 C14 O1 125.8(5) . .
O7 C14 C11 119.6(5) . .
O1 C14 C11 114.6(5) . .
O5 C15 O13 125.6(5) . .
O5 C15 C16 116.8(5) . .
O13 C15 C16 117.5(5) . .
C21 C16 C17 119.6(5) . .
C21 C16 C15 119.9(5) . .
C17 C16 C15 120.5(5) . .
C18 C17 C16 121.5(5) . .
C19 C18 C17 118.6(5) . .
C18 C19 C20 120.8(5) . .
C18 C19 S2 118.1(4) . .
C20 C19 S2 121.0(4) . .
C21 C20 C19 120.0(5) . .
C16 C21 C20 119.6(5) . .
C27 C22 C23 122.5(5) . .
C27 C22 S2 117.8(4) . .
C23 C22 S2 119.7(4) . .
C22 C23 C24 118.8(5) . .
C25 C24 C23 120.1(5) . .
C24 C25 C26 119.9(5) . .
C24 C25 C28 120.1(5) . .
C26 C25 C28 120.0(5) . .
C27 C26 C25 120.9(5) . .
C22 C27 C26 117.8(5) . .
O10 C28 O3 123.0(6) . .
O10 C28 C25 118.9(6) . .
O3 C28 C25 118.2(5) . .
O12 C29 O9 126.0(5) . .
O12 C29 C30 115.2(5) . .
O9 C29 C30 118.8(4) . .
C35 C30 C31 119.2(5) . .
C35 C30 C29 120.0(5) . .
C31 C30 C29 120.8(4) . .
C32 C31 C30 122.0(5) . .
C33 C32 C31 118.3(5) . .
C32 C33 C34 120.7(5) . .
C32 C33 S3 118.7(4) . .
C34 C33 S3 120.6(4) . .
C35 C34 C33 120.8(5) . .
C34 C35 C30 118.9(5) . .
C37 C36 C41 120.2(5) . .
C37 C36 S3 119.1(4) . .
C41 C36 S3 120.5(4) . .
C36 C37 C38 118.7(5) . .
C37 C38 C39 122.3(6) . .
C40 C39 C38 118.5(5) . .
C40 C39 C42 121.6(5) . .
C38 C39 C42 119.6(5) . .
C39 C40 C41 120.1(5) . .
C36 C41 C40 120.1(5) . .
O14 C42 O8 119.9(5) . .
O14 C42 C39 119.4(5) . .
O8 C42 C39 120.2(5) . .
O14 C42 Mn2 57.2(3) . 2_547
O8 C42 Mn2 63.5(3) . 2_547
C39 C42 Mn2 163.6(4) . 2_547
O15 C43 C44 110.3(10) . .
O2 C46 N1 132.1(10) . .
O2 C46 C45 115.0(9) . .
N1 C46 C45 112.9(9) . .
C49B C49A O11 57.1(12) . .
C49B C49A N2 66.9(13) . .
O11 C49A N2 124.0(16) . .
C49B C49A C50A 174(2) . .
O11 C49A C50A 116.6(14) . .
N2 C49A C50A 119.4(15) . .
C49B C49A C51B 126.8(18) . .
O11 C49A C51B 171.5(16) . .
N2 C49A C51B 60.2(10) . .
C50A C49A C51B 59.5(11) . .
C49A C49B O11 69.3(13) . .
C49A C49B N2 64.3(12) . .
O11 C49B N2 133.6(13) . .
C49A C49B C50B 174.6(17) . .
O11 C49B C50B 108.3(12) . .
N2 C49B C50B 118.0(11) . .
C49A C49B C52A 127.4(16) . .
O11 C49B C52A 163.1(13) . .
N2 C49B C52A 63.0(9) . .
C50B C49B C52A 55.3(9) . .
C49A C50A C51B 64.7(11) . .
C52A C50B C49B 65.6(11) . .
C51B C51A N2 64.0(12) . .
C51B C51A C52B 121.1(17) . .
N2 C51A C52B 57.3(10) . .
C51A C51B N2 65.5(12) . .
C51A C51B C50A 164.0(19) . .
N2 C51B C50A 103.5(13) . .
C51A C51B C49A 113.1(17) . .
N2 C51B C49A 47.9(9) . .
C50A C51B C49A 55.8(10) . .
C52B C52A C50B 162.3(18) . .
C52B C52A N2 59.0(12) . .
C50B C52A N2 105.5(13) . .
C52B C52A C49B 105.6(15) . .
C50B C52A C49B 59.1(10) . .
N2 C52A C49B 46.6(7) . .
C52A C52B N2 66.4(12) . .
C52A C52B C51A 124.6(18) . .
N2 C52B C51A 58.3(10) . .
N3 C53 O22 129.4(13) . .
N3 C53 C54 114.1(11) . .
O22 C53 C54 116.5(10) . .

loop_
_geom_bond_atom_site_label_1
_geom_bond_atom_site_label_2
_geom_bond_distance
_geom_bond_site_symmetry_2
Co1 O1 1.962(4) 2_657
Co1 O2 1.977(4) .
Co1 O3 1.992(4) 4_576
Co1 O4 2.037(4) .
Mn1 O5 2.121(4) .
Mn1 O6 2.137(4) .
Mn1 O7 2.153(4) 2_657
Mn1 O8 2.156(4) 2_557
Mn1 O9 2.164(4) .
Mn1 O10 2.172(4) 4_576
Mn2 O11 2.025(5) .
Mn2 O12 2.047(4) .
Mn2 O13 2.087(4) .
Mn2 O14 2.186(5) 2_557
Mn2 O15 2.232(5) .
Mn2 O8 2.322(4) 2_557
Mn2 C42 2.592(6) 2_557
S1 O16 1.416(5) .
S1 O17 1.433(5) .
S1 C8 1.738(6) .
S1 C5 1.786(6) .
S2 O18 1.420(4) .
S2 O19 1.421(4) .
S2 C19 1.752(5) .
S2 C22 1.756(5) .
S3 O21 1.419(4) .
S3 O20 1.420(4) .
S3 C33 1.754(5) .
S3 C36 1.768(5) .
N1 C46 1.224(11) .
N1 C47 1.375(11) .
N1 C48 1.513(14) .
N2 C49A 1.273(17) .
N2 C49B 1.300(13) .
N2 C51B 1.49(2) .
N2 C52B 1.49(2) .
N2 C51A 1.507(16) .
N2 C52A 1.594(19) .
N3 C53 1.231(8) .
N3 C55 1.478(9) .
N3 C56 1.481(9) .
O1 C14 1.249(6) .
O1 Co1 1.962(4) 2_647
O2 C46 1.184(9) .
O3 C28 1.256(8) .
O3 Co1 1.992(4) 4_675
O4 C1 1.257(6) .
O5 C15 1.231(6) .
O6 C1 1.233(7) .
O7 C14 1.231(7) .
O7 Mn1 2.153(4) 2_647
O8 C42 1.261(7) .
O8 Mn1 2.156(4) 2_547
O8 Mn2 2.322(4) 2_547
O9 C29 1.257(6) .
O10 C28 1.217(7) .
O10 Mn1 2.172(4) 4_675
O11 C49B 1.108(12) .
O11 C49A 1.235(18) .
O12 C29 1.226(6) .
O13 C15 1.260(7) .
O14 C42 1.236(7) .
O14 Mn2 2.186(5) 2_547
O15 C43 1.419(11) .
O22 C53 1.277(9) .
C1 C2 1.508(7) .
C2 C7 1.381(7) .
C2 C3 1.383(8) .
C3 C4 1.382(9) .
C4 C5 1.378(9) .
C5 C6 1.375(8) .
C6 C7 1.394(8) .
C8 C13 1.359(8) .
C8 C9 1.380(9) .
C9 C10 1.366(8) .
C10 C11 1.355(8) .
C11 C12 1.390(7) .
C11 C14 1.484(7) .
C12 C13 1.349(8) .
C15 C16 1.492(7) .
C16 C21 1.355(7) .
C16 C17 1.395(8) .
C17 C18 1.372(8) .
C18 C19 1.359(7) .
C19 C20 1.391(7) .
C20 C21 1.387(7) .
C22 C27 1.359(7) .
C22 C23 1.372(7) .
C23 C24 1.376(7) .
C24 C25 1.355(7) .
C25 C26 1.388(7) .
C25 C28 1.478(7) .
C26 C27 1.371(8) .
C29 C30 1.491(7) .
C30 C35 1.376(7) .
C30 C31 1.378(7) .
C31 C32 1.366(7) .
C32 C33 1.363(7) .
C33 C34 1.374(7) .
C34 C35 1.372(7) .
C36 C37 1.355(8) .
C36 C41 1.386(8) .
C37 C38 1.379(8) .
C38 C39 1.383(8) .
C39 C40 1.353(8) .
C39 C42 1.489(8) .
C40 C41 1.395(8) .
C42 Mn2 2.592(6) 2_547
C43 C44 1.428(15) .
C45 C46 1.540(14) .
C49A C49B 1.062(18) .
C49A C50A 1.49(2) .
C49A C51B 1.63(2) .
C49B C50B 1.59(2) .
C49B C52A 1.68(2) .
C50A C51B 1.56(2) .
C50B C52A 1.52(2) .
C51A C51B 1.28(2) .
C51A C52B 1.60(2) .
C52A C52B 1.42(2) .
C53 C54 1.513(9) .
